data_1508087
loop_
_publ_author_name
'Ma, Liqing'
'Falkowski, Joseph M.'
'Abney, Carter'
'Lin, Wenbin'

_publ_section_title
;
 A series of isoreticular chiral metal-organic frameworks as a tunable
 platform for asymmetric catalysis.
;
_journal_issue 10
_journal_name_full 'Nature chemistry'
_journal_page_first 838
_journal_page_last 846
_journal_paper_doi 10.1038/nchem.738
_journal_volume 2
_journal_year 2010
_chemical_formula_sum 'C36 H26 Cu2 O12'
_chemical_formula_weight 777.65
_chemical_name_systematic
; 
 ? 
;
_space_group_IT_number 98
_symmetry_cell_setting tetragonal
_symmetry_space_group_name_Hall 'I 4bw 2bw'
_symmetry_space_group_name_H-M 'I 41 2 2'
_atom_sites_solution_hydrogens geom
_atom_sites_solution_primary direct
_atom_sites_solution_secondary difmap
_audit_creation_method SHELXL-97
_cell_angle_alpha 90.00
_cell_angle_beta 90.00
_cell_angle_gamma 90.00
_cell_formula_units_Z 8
_cell_length_a 21.4169(3)
_cell_length_b 21.4169(3)
_cell_length_c 57.6768(11)
_cell_measurement_temperature 223(2)
_cell_volume 26455.4(7)
_computing_structure_refinement 'SHELXL-97 (Sheldrick, 1997)'
_computing_structure_solution 'SHELXS-97 (Sheldrick, 1990)'
_diffrn_ambient_temperature 223(2)
_diffrn_measured_fraction_theta_full 0.992
_diffrn_measured_fraction_theta_max 0.992
_diffrn_radiation_monochromator graphite
_diffrn_radiation_source 'fine-focus sealed tube'
_diffrn_radiation_type CuK\a
_diffrn_radiation_wavelength 1.54178
_diffrn_reflns_av_R_equivalents 0.0962
_diffrn_reflns_av_sigmaI/netI 0.0572
_diffrn_reflns_limit_h_max 20
_diffrn_reflns_limit_h_min -20
_diffrn_reflns_limit_k_max 21
_diffrn_reflns_limit_k_min -21
_diffrn_reflns_limit_l_max 57
_diffrn_reflns_limit_l_min -56
_diffrn_reflns_number 40927
_diffrn_reflns_theta_full 50.41
_diffrn_reflns_theta_max 50.41
_diffrn_reflns_theta_min 2.20
_exptl_absorpt_coefficient_mu 0.540
_exptl_absorpt_correction_T_max 0.8131
_exptl_absorpt_correction_T_min 0.7378
_exptl_absorpt_correction_type multi-scan
_exptl_absorpt_process_details SADABS
_exptl_crystal_colour blue
_exptl_crystal_density_diffrn 0.390
_exptl_crystal_density_method 'not measured'
_exptl_crystal_description block
_exptl_crystal_F_000 3168
_exptl_crystal_size_max 0.60
_exptl_crystal_size_mid 0.40
_exptl_crystal_size_min 0.40
_refine_diff_density_max 0.183
_refine_diff_density_min -0.294
_refine_diff_density_rms 0.033
_refine_ls_abs_structure_details 'Flack H D (1983), Acta Cryst. A39, 876-881'
_refine_ls_abs_structure_Flack 0.01(4)
_refine_ls_extinction_method none
_refine_ls_goodness_of_fit_ref 0.856
_refine_ls_hydrogen_treatment constr
_refine_ls_matrix_type full
_refine_ls_number_parameters 215
_refine_ls_number_reflns 6889
_refine_ls_number_restraints 12
_refine_ls_restrained_S_all 0.856
_refine_ls_R_factor_all 0.0716
_refine_ls_R_factor_gt 0.0519
_refine_ls_shift/su_max 0.001
_refine_ls_shift/su_mean 0.000
_refine_ls_structure_factor_coef Fsqd
_refine_ls_weighting_details 'calc w=1/[\s^2^(Fo^2^)+(0.0700P)^2^+4.2034P] where P=(Fo^2^+2Fc^2^)/3'
_refine_ls_weighting_scheme calc
_refine_ls_wR_factor_gt 0.1163
_refine_ls_wR_factor_ref 0.1233
_reflns_number_gt 4637
_reflns_number_total 6889
_reflns_threshold_expression >2sigma(I)
_cod_data_source_file nchem.738-s3.cif
_cod_data_source_block CMOF-2a
_cod_depositor_comments
;
The following automatic conversions were performed:

'_symmetry_cell_setting' value 'Tetragonal' changed to 'tetragonal'
according to /home/saulius/struct/CIF-dictionaries/cif_core.dic
dictionary named 'cif_core.dic' version 2.4.1 from 2010-06-29.

Automatic conversion script
Id: cif_fix_values 1891 2012-01-12 08:04:46Z andrius 
;
_cod_original_sg_symbol_H-M I4122
_cod_database_code 1508087

loop_
_symmetry_equiv_pos_as_xyz
'x, y, z'
'-x+1/2, -y+1/2, z+1/2'
'-y, x+1/2, z+1/4'
'y+1/2, -x, z+3/4'
'-x+1/2, y, -z+3/4'
'x, -y+1/2, -z+1/4'
'y+1/2, x+1/2, -z+1/2'
'-y, -x, -z'
'x+1/2, y+1/2, z+1/2'
'-x+1, -y+1, z+1'
'-y+1/2, x+1, z+3/4'
'y+1, -x+1/2, z+5/4'
'-x+1, y+1/2, -z+5/4'
'x+1/2, -y+1, -z+3/4'
'y+1, x+1, -z+1'
'-y+1/2, -x+1/2, -z+1/2'

loop_
_atom_site_label
_atom_site_type_symbol
_atom_site_fract_x
_atom_site_fract_y
_atom_site_fract_z
_atom_site_U_iso_or_equiv
_atom_site_adp_type
_atom_site_occupancy
_atom_site_symmetry_multiplicity
_atom_site_calc_flag
_atom_site_refinement_flags
Cu1 Cu 0.46423(2) 1.04952(2) 0.108790(9) 0.0977(2) Uani 1 1 d .
C1A C 0.27903(13) 0.75664(19) 0.00976(5) 0.1108(14) Uani 1 1 d G
C2A C 0.28423(15) 0.82107(19) 0.00760(5) 0.1319(17) Uani 1 1 d G
C3A C 0.32067(17) 0.85460(12) 0.02318(6) 0.1280(17) Uani 1 1 d G
H3A H 0.3242 0.8982 0.0217 0.154 Uiso 1 1 calc R
C4A C 0.35190(13) 0.82370(17) 0.04092(5) 0.1099(14) Uani 1 1 d G
C5A C 0.34670(14) 0.75927(17) 0.04308(4) 0.0983(12) Uani 1 1 d GD
C6A C 0.31026(16) 0.72574(12) 0.02750(6) 0.0972(12) Uani 1 1 d GD
C7A C 0.3071(2) 0.6615(2) 0.03014(8) 0.1205(15) Uani 1 1 d D
H7A H 0.2842 0.6388 0.0191 0.145 Uiso 1 1 calc R
C8A C 0.3349(2) 0.6286(2) 0.04770(8) 0.1240(16) Uani 1 1 d D
H8A H 0.3305 0.5851 0.0490 0.149 Uiso 1 1 calc R
C9A C 0.3707(2) 0.6637(2) 0.06373(7) 0.1176(15) Uani 1 1 d D
C10A C 0.3777(2) 0.7275(2) 0.06123(7) 0.1115(14) Uani 1 1 d D
H10A H 0.4032 0.7498 0.0716 0.134 Uiso 1 1 calc R
C11A C 0.3923(2) 0.8617(2) 0.05642(7) 0.1141(15) Uani 1 1 d .
H11A H 0.4267 0.8413 0.0632 0.137 Uiso 1 1 calc R
C12A C 0.3851(2) 0.9195(2) 0.06154(7) 0.1171(15) Uani 1 1 d .
H12A H 0.3521 0.9427 0.0552 0.141 Uiso 1 1 calc R
C13A C 0.4319(3) 0.9502(2) 0.07842(8) 0.1042(14) Uani 1 1 d .
C14A C 0.4030(2) 0.6322(2) 0.08330(8) 0.1201(16) Uani 1 1 d D
H14A H 0.4313 0.6573 0.0916 0.144 Uiso 1 1 calc R
C15A C 0.3978(2) 0.5753(3) 0.09054(8) 0.1215(16) Uani 1 1 d .
H15A H 0.3690 0.5494 0.0829 0.146 Uiso 1 1 calc R
C16A C 0.4328(2) 0.5487(2) 0.10945(8) 0.1074(13) Uani 1 1 d .
C1E C 0.2427(5) 0.9163(3) -0.01036(14) 0.313(6) Uani 1 1 d .
H1E1 H 0.2250 0.9291 0.0046 0.376 Uiso 1 1 calc R
H1E2 H 0.2823 0.9384 -0.0126 0.376 Uiso 1 1 calc R
C2E C 0.1995(6) 0.9313(4) -0.0290(2) 0.450(10) Uani 1 1 d .
H2E1 H 0.1856 0.8930 -0.0364 0.676 Uiso 1 1 calc R
H2E2 H 0.2204 0.9573 -0.0404 0.676 Uiso 1 1 calc R
H2E3 H 0.1638 0.9534 -0.0228 0.676 Uiso 1 1 calc R
O1A O 0.41362(14) 1.00273(15) 0.08635(5) 0.1157(9) Uani 1 1 d .
O2A O 0.48083(16) 0.92343(13) 0.08376(5) 0.1104(10) Uani 1 1 d .
O3A O 0.42146(14) 0.49289(15) 0.11564(5) 0.1138(9) Uani 1 1 d .
O4A O 0.47540(16) 0.58257(13) 0.11858(5) 0.1152(10) Uani 1 1 d .
O1E O 0.25288(19) 0.84899(19) -0.01068(6) 0.1680(13) Uani 1 1 d .
O1H O 0.40607(17) 1.13210(14) 0.10823(6) 0.1592(12) Uani 1 1 d .

loop_
_atom_site_aniso_label
_atom_site_aniso_U_11
_atom_site_aniso_U_22
_atom_site_aniso_U_33
_atom_site_aniso_U_23
_atom_site_aniso_U_13
_atom_site_aniso_U_12
Cu1 0.1336(5) 0.0840(4) 0.0755(3) -0.0018(3) -0.0017(3) -0.0023(3)
C1A 0.131(4) 0.113(4) 0.089(4) -0.031(3) -0.017(3) 0.020(3)
C2A 0.182(5) 0.127(4) 0.086(4) 0.004(3) -0.037(3) 0.034(4)
C3A 0.189(5) 0.105(3) 0.090(3) -0.014(3) -0.045(3) 0.005(3)
C4A 0.142(4) 0.126(4) 0.062(3) -0.022(3) -0.025(3) -0.002(3)
C5A 0.150(4) 0.073(3) 0.073(3) -0.018(3) -0.022(3) 0.002(3)
C6A 0.120(3) 0.090(3) 0.082(3) -0.001(3) -0.019(2) 0.011(3)
C7A 0.162(4) 0.107(4) 0.092(3) -0.022(3) -0.029(3) -0.003(3)
C8A 0.180(4) 0.103(3) 0.089(3) -0.012(3) -0.051(3) -0.004(3)
C9A 0.150(4) 0.121(4) 0.081(3) -0.010(3) -0.026(3) 0.009(3)
C10A 0.170(4) 0.086(3) 0.078(3) -0.007(2) -0.028(3) 0.002(3)
C11A 0.161(4) 0.093(3) 0.089(3) 0.001(3) -0.010(3) 0.000(3)
C12A 0.168(4) 0.105(4) 0.079(3) -0.015(3) -0.019(3) -0.004(3)
C13A 0.140(4) 0.074(3) 0.098(3) -0.012(3) 0.016(3) 0.019(3)
C14A 0.166(4) 0.105(4) 0.089(3) 0.002(3) -0.026(3) 0.031(3)
C15A 0.171(5) 0.111(4) 0.083(3) 0.000(3) -0.041(3) 0.018(3)
C16A 0.151(4) 0.078(3) 0.093(3) -0.021(3) 0.000(3) 0.004(3)
C1E 0.517(16) 0.149(6) 0.274(9) 0.006(6) -0.258(10) 0.060(8)
C2E 0.67(2) 0.260(10) 0.418(15) -0.017(10) -0.355(17) 0.156(13)
O1A 0.148(2) 0.109(2) 0.091(2) 0.0009(17) -0.0154(18) 0.0031(19)
O2A 0.146(3) 0.095(2) 0.091(2) -0.0195(15) -0.0113(19) 0.017(2)
O3A 0.144(2) 0.096(2) 0.101(2) -0.0006(17) -0.0175(17) 0.0008(18)
O4A 0.172(3) 0.0851(19) 0.088(2) 0.0027(15) -0.0237(19) 0.014(2)
O1E 0.232(4) 0.156(3) 0.116(3) 0.002(2) -0.079(3) 0.017(3)
O1H 0.202(3) 0.122(2) 0.154(3) -0.008(2) -0.002(3) 0.027(2)

loop_
_atom_type_symbol
_atom_type_description
_atom_type_scat_dispersion_real
_atom_type_scat_dispersion_imag
_atom_type_scat_source
C C 0.0181 0.0091 'International Tables Vol C Tables 4.2.6.8 and 6.1.1.4'
H H 0.0000 0.0000 'International Tables Vol C Tables 4.2.6.8 and 6.1.1.4'
O O 0.0492 0.0322 'International Tables Vol C Tables 4.2.6.8 and 6.1.1.4'
Cu Cu -1.9646 0.5888 'International Tables Vol C Tables 4.2.6.8 and 6.1.1.4'

loop_
_geom_angle_atom_site_label_1
_geom_angle_atom_site_label_2
_geom_angle_atom_site_label_3
_geom_angle
_geom_angle_site_symmetry_1
_geom_angle_site_symmetry_3
O2A Cu1 O3A 167.64(14) 10_564 6_565
O2A Cu1 O1A 89.81(12) 10_564 .
O3A Cu1 O1A 90.08(11) 6_565 .
O2A Cu1 O4A 89.30(12) 10_564 13_554
O3A Cu1 O4A 88.56(12) 6_565 13_554
O1A Cu1 O4A 169.46(15) . 13_554
O2A Cu1 O1H 95.36(14) 10_564 .
O3A Cu1 O1H 96.96(14) 6_565 .
O1A Cu1 O1H 95.13(14) . .
O4A Cu1 O1H 95.41(14) 13_554 .
O2A Cu1 Cu1 83.54(10) 10_564 10_564
O3A Cu1 Cu1 84.14(10) 6_565 10_564
O1A Cu1 Cu1 84.81(10) . 10_564
O4A Cu1 Cu1 84.65(10) 13_554 10_564
O1H Cu1 Cu1 178.90(10) . 10_564
C2A C1A C6A 120.0 . .
C2A C1A C1A 117.4(3) . 8_665
C6A C1A C1A 122.2(3) . 8_665
O1E C2A C3A 122.7(3) . .
O1E C2A C1A 117.2(3) . .
C3A C2A C1A 120.0 . .
C4A C3A C2A 120.0 . .
C3A C4A C5A 120.0 . .
C3A C4A C11A 117.5(3) . .
C5A C4A C11A 122.4(3) . .
C6A C5A C4A 120.0 . .
C6A C5A C10A 119.6(3) . .
C4A C5A C10A 120.4(3) . .
C7A C6A C5A 118.0(3) . .
C7A C6A C1A 122.0(3) . .
C5A C6A C1A 120.0 . .
C8A C7A C6A 124.8(4) . .
C7A C8A C9A 116.4(4) . .
C10A C9A C8A 121.0(4) . .
C10A C9A C14A 118.5(4) . .
C8A C9A C14A 120.4(5) . .
C9A C10A C5A 120.2(4) . .
C12A C11A C4A 126.7(4) . .
C11A C12A C13A 118.5(5) . .
O2A C13A O1A 125.5(5) . .
O2A C13A C12A 120.8(4) . .
O1A C13A C12A 113.7(5) . .
C15A C14A C9A 129.3(5) . .
C14A C15A C16A 125.0(5) . .
O3A C16A O4A 123.6(5) . .
O3A C16A C15A 119.1(5) . .
O4A C16A C15A 117.2(4) . .
C2E C1E O1E 107.7(6) . .
C13A O1A Cu1 121.1(3) . .
C13A O2A Cu1 124.0(3) . 10_564
C16A O3A Cu1 124.0(3) . 6_565
C16A O4A Cu1 122.5(3) . 13_544
C2A O1E C1E 119.3(4) . .

loop_
_geom_bond_atom_site_label_1
_geom_bond_atom_site_label_2
_geom_bond_distance
_geom_bond_site_symmetry_2
Cu1 O2A 1.951(3) 10_564
Cu1 O3A 1.959(3) 6_565
Cu1 O1A 1.963(3) .
Cu1 O4A 1.969(3) 13_554
Cu1 O1H 2.164(3) .
Cu1 Cu1 2.6168(10) 10_564
C1A C2A 1.3900 .
C1A C6A 1.3900 .
C1A C1A 1.560(4) 8_665
C2A O1E 1.386(4) .
C2A C3A 1.3900 .
C3A C4A 1.3900 .
C4A C5A 1.3900 .
C4A C11A 1.487(5) .
C5A C6A 1.3900 .
C5A C10A 1.415(4) .
C6A C7A 1.386(5) .
C7A C8A 1.370(5) .
C8A C9A 1.416(5) .
C9A C10A 1.380(5) .
C9A C14A 1.486(6) .
C11A C12A 1.282(5) .
C12A C13A 1.544(6) .
C13A O2A 1.233(5) .
C13A O1A 1.277(5) .
C14A C15A 1.294(5) .
C15A C16A 1.441(6) .
C16A O3A 1.270(5) .
C16A O4A 1.280(5) .
C1E C2E 1.455(9) .
C1E O1E 1.459(7) .
O2A Cu1 1.951(3) 10_564
O3A Cu1 1.959(3) 6_565
O4A Cu1 1.969(3) 13_544
